data_7117098
loop_
_publ_author_name
'Xin-Xing Wu'
'Yi Shen'
'Wen-Long Chen'
'Si Chen'
'Xin-Hua Hao'
'Yu Xia'
'Peng-Fei Xu'
'Yong-Min Liang'

_publ_section_title
;
 Palladium-catalyzed ring opening of norbornene: efficient synthesis of
 methylenecyclopentane derivatives
;
_journal_name_full Chem.Commun.
_journal_page_first 8031
_journal_paper_doi 10.1039/C5cc02246K
_journal_volume 51
_journal_year 2015
_chemical_formula_moiety 'C21 H22 O'
_chemical_formula_sum 'C21 H22 O'
_chemical_formula_weight 290.39
_chemical_name_systematic
;
 ? 
;
_space_group_crystal_system monoclinic
_space_group_IT_number 14
_space_group_name_Hall '-P 2ybc'
_space_group_name_H-M_alt 'P 1 21/c 1'
_symmetry_space_group_name_Hall '-P 2ybc'
_symmetry_space_group_name_H-M 'P 1 21/c 1'
_atom_sites_solution_hydrogens geom
_atom_sites_solution_primary direct
_atom_sites_solution_secondary difmap
_audit_creation_date 2014-11-19
_audit_creation_method
;
Olex2 1.2
(compiled 2014.09.19 svn.r3010 for OlexSys, GUI svn.r4874)
;
_audit_update_record
;
2014-12-23 deposited with the CCDC.
2015-04-02 downloaded from the CCDC.
;
_cell_angle_alpha 90.00
_cell_angle_beta 99.114(5)
_cell_angle_gamma 90.00
_cell_formula_units_Z 4
_cell_length_a 17.7810(8)
_cell_length_b 15.3478(9)
_cell_length_c 6.0728(2)
_cell_measurement_reflns_used 1166
_cell_measurement_temperature 294.68(10)
_cell_measurement_theta_max 23.5940
_cell_measurement_theta_min 3.9810
_cell_volume 1636.34(13)
_computing_cell_refinement
;
CrysAlisPro, Agilent Technologies,
Version 1.171.36.28 (release 01-02-2013 CrysAlis171 .NET)
(compiled Feb  1 2013,16:14:44)
;
_computing_data_collection
;
CrysAlisPro, Agilent Technologies,
Version 1.171.36.28 (release 01-02-2013 CrysAlis171 .NET)
(compiled Feb  1 2013,16:14:44)
;
_computing_data_reduction
;
CrysAlisPro, Agilent Technologies,
Version 1.171.36.28 (release 01-02-2013 CrysAlis171 .NET)
(compiled Feb  1 2013,16:14:44)
;
_computing_molecular_graphics 'Olex2 (Dolomanov et al., 2009)'
_computing_publication_material 'Olex2 (Dolomanov et al., 2009)'
_computing_structure_refinement 'ShelXL (Sheldrick, 2008)'
_computing_structure_solution 'ShelXS (Sheldrick, 2008)'
_diffrn_ambient_temperature 294.68(10)
_diffrn_detector_area_resol_mean 16.0733
_diffrn_measured_fraction_theta_full 0.997
_diffrn_measured_fraction_theta_max 0.998
_diffrn_measurement_details
;
  1 omega  -45.00  -12.60   1.2000    5.0000
omega____ theta____ kappa____ phi______ frames
    -       19.7946  -57.0000 -180.0000 27

  2 omega   45.00   93.00   1.2000    5.0000
omega____ theta____ kappa____ phi______ frames
    -       19.7946  178.0000  150.0000 40

  3 omega   -1.00   67.40   1.2000    5.0000
omega____ theta____ kappa____ phi______ frames
    -       19.7946   77.0000  120.0000 57

  4 omega  -40.00   44.00   1.2000    5.0000
omega____ theta____ kappa____ phi______ frames
    -       19.7946  -38.0000  -90.0000 70
;
_diffrn_measurement_device_type 'SuperNova, Dual, Cu at zero, Eos'
_diffrn_measurement_method '\w scans'
_diffrn_orient_matrix_UB_11 0.0303938000
_diffrn_orient_matrix_UB_12 -0.0002032000
_diffrn_orient_matrix_UB_13 -0.0628828000
_diffrn_orient_matrix_UB_21 0.0097265000
_diffrn_orient_matrix_UB_22 0.0430935000
_diffrn_orient_matrix_UB_23 0.0358989000
_diffrn_orient_matrix_UB_31 0.0248024000
_diffrn_orient_matrix_UB_32 -0.0166654000
_diffrn_orient_matrix_UB_33 0.0935201000
_diffrn_radiation_monochromator mirror
_diffrn_radiation_type MoK\a
_diffrn_radiation_wavelength 0.71073
_diffrn_reflns_av_R_equivalents 0.0407
_diffrn_reflns_av_unetI/netI 0.0643
_diffrn_reflns_limit_h_max 21
_diffrn_reflns_limit_h_min -21
_diffrn_reflns_limit_k_max 14
_diffrn_reflns_limit_k_min -18
_diffrn_reflns_limit_l_max 7
_diffrn_reflns_limit_l_min -7
_diffrn_reflns_number 6904
_diffrn_reflns_theta_full 25.50
_diffrn_reflns_theta_max 26.02
_diffrn_reflns_theta_min 3.48
_diffrn_source 'SuperNova (Mo) X-ray Source'
_exptl_absorpt_coefficient_mu 0.070
_exptl_absorpt_correction_T_max 1.00000
_exptl_absorpt_correction_T_min 0.85728
_exptl_absorpt_correction_type multi-scan
_exptl_absorpt_process_details
;
CrysAlisPro, Agilent Technologies,
Version 1.171.36.28 (release 01-02-2013 CrysAlis171 .NET)
(compiled Feb  1 2013,16:14:44)
Empirical absorption correction using spherical harmonics,
 implemented in SCALE3 ABSPACK scaling algorithm.
;
_exptl_crystal_colour 'clear light colourless'
_exptl_crystal_density_diffrn 1.179
_exptl_crystal_density_method 'not measured'
_exptl_crystal_description block
_exptl_crystal_F_000 624
_exptl_crystal_size_max 0.34
_exptl_crystal_size_mid 0.32
_exptl_crystal_size_min 0.31
_refine_diff_density_max 0.169
_refine_diff_density_min -0.217
_refine_diff_density_rms 0.049
_refine_ls_extinction_method none
_refine_ls_goodness_of_fit_ref 1.075
_refine_ls_hydrogen_treatment constr
_refine_ls_matrix_type full
_refine_ls_number_parameters 209
_refine_ls_number_reflns 3215
_refine_ls_number_restraints 12
_refine_ls_restrained_S_all 1.073
_refine_ls_R_factor_all 0.1235
_refine_ls_R_factor_gt 0.0705
_refine_ls_shift/su_max 0.000
_refine_ls_shift/su_mean 0.000
_refine_ls_structure_factor_coef Fsqd
_refine_ls_weighting_details 'calc w=1/[\s^2^(Fo^2^)+(0.0487P)^2^+0.6679P] where P=(Fo^2^+2Fc^2^)/3'
_refine_ls_weighting_scheme calc
_refine_ls_wR_factor_gt 0.1524
_refine_ls_wR_factor_ref 0.1875
_reflns_number_gt 1792
_reflns_number_total 3215
_reflns_threshold_expression >2sigma(I)
_cod_data_source_file c5cc02246k2.cif
_cod_data_source_block wuxx1118
_cod_original_cell_volume 1636.33(14)
_cod_database_code 7117098
_reflns_odcompleteness_completeness 99.74
_reflns_odcompleteness_iscentric 1
_reflns_odcompleteness_theta 26.32
_olex2_refinement_description
;
1. Fixed Uiso
 At 1.2 times of:
  All C(H) groups, All C(H,H) groups, All C(H,H,H,H) groups
 At 1.5 times of:
  All C(H,H,H) groups
2. Uiso/Uaniso restraints and constraints
Uanis(C9') \\sim Ueq, Uanis(C9) \\sim Ueq: with sigma of 0.01 and sigma for
terminal atoms of 0.02
3. Others
 Fixed Sof: H8A(0.65) H8B(0.35) H10A(0.65) H10B(0.65) H10C(0.35) H10D(0.35)
 H13A(0.65) H13B(0.65) H13C(0.35) H13D(0.35) C9(0.65) H9(0.65) C9'(0.35)
 H9'(0.35)
4.a Ternary CH refined with riding coordinates:
 C9(H9), C9'(H9')
4.b Secondary CH2 refined with riding coordinates:
 C10(H10A,H10B), C10(H10C,H10D), C12(H12A,H12B), C13(H13A,H13B), C13(H13C,H13D)
4.c Aromatic/amide H refined with riding coordinates:
 C1(H1), C2(H2), C3(H3), C4(H4), C5(H5), C7(H7), C8(H8A), C8(H8B), C14(H14),
 C16(H16), C17(H17), C19(H19), C20(H20)
4.d Idealised Me refined as rotating group:
 C21(H21A,H21B,H21C)
;
_olex2_submission_special_instructions 'No special instructions were received'

loop_
_space_group_symop_id
_space_group_symop_operation_xyz
1 'x, y, z'
2 '-x, y+1/2, -z+1/2'
3 '-x, -y, -z'
4 'x, -y-1/2, z-1/2'

loop_
_atom_site_label
_atom_site_type_symbol
_atom_site_fract_x
_atom_site_fract_y
_atom_site_fract_z
_atom_site_U_iso_or_equiv
_atom_site_adp_type
_atom_site_occupancy
_atom_site_calc_flag
_atom_site_disorder_assembly
_atom_site_disorder_group
_atom_site_refinement_flags_posn
_atom_site_refinement_flags_adp
O1 O 0.87975(11) 0.12592(14) 0.5528(3) 0.0642(6) Uani 1 d D . . .
C1 C 0.13852(17) 0.0788(2) 0.7196(5) 0.0621(8) Uani 1 d . . . .
H1 H 0.1506 0.0505 0.5944 0.075 Uiso 1 calc . . R .
C2 C 0.06470(18) 0.0749(2) 0.7645(5) 0.0735(10) Uani 1 d . . . .
H2 H 0.0277 0.0443 0.6697 0.088 Uiso 1 calc . . R .
C3 C 0.04623(18) 0.1162(2) 0.9484(6) 0.0782(10) Uani 1 d . . . .
H3 H -0.0034 0.1140 0.9787 0.094 Uiso 1 calc . . R .
C4 C 0.1005(2) 0.1603(3) 1.0861(5) 0.0787(10) Uani 1 d . . . .
H4 H 0.0883 0.1882 1.2116 0.094 Uiso 1 calc . . R .
C5 C 0.17378(18) 0.1638(2) 1.0405(5) 0.0684(9) Uani 1 d . . . .
H5 H 0.2105 0.1942 1.1368 0.082 Uiso 1 calc . . R .
C6 C 0.19434(15) 0.12361(18) 0.8565(4) 0.0514(7) Uani 1 d . . . .
C7 C 0.27407(18) 0.1284(2) 0.8172(5) 0.0736(10) Uani 1 d D . . .
H7 H 0.3063 0.1618 0.9195 0.088 Uiso 1 calc . . R .
C8 C 0.30537(18) 0.0935(3) 0.6637(5) 0.0792(11) Uani 1 d . . . .
H8A H 0.2700 0.0710 0.5486 0.095 Uiso 0.65 calc A 1 R .
H8B H 0.2850 0.0476 0.5733 0.095 Uiso 0.35 calc A 2 R .
C10 C 0.44759(17) 0.1086(2) 0.8085(5) 0.0673(9) Uani 1 d . . . .
H10A H 0.4561 0.0647 0.9246 0.081 Uiso 0.65 calc B 1 R .
H10B H 0.4337 0.1628 0.8738 0.081 Uiso 0.65 calc B 1 R .
H10C H 0.4393 0.0475 0.8371 0.081 Uiso 0.35 calc B 2 R .
H10D H 0.4517 0.1405 0.9479 0.081 Uiso 0.35 calc B 2 R .
C11 C 0.51825(16) 0.12079(18) 0.7028(4) 0.0509(7) Uani 1 d D . . .
C12 C 0.49180(16) 0.1407(2) 0.4602(4) 0.0602(8) Uani 1 d . . . .
H12A H 0.5149 0.1009 0.3661 0.072 Uiso 1 calc D . R .
H12B H 0.5050 0.1999 0.4256 0.072 Uiso 1 calc . . R .
C13 C 0.40530(17) 0.1289(2) 0.4249(5) 0.0726(10) Uani 1 d D . . .
H13A H 0.3802 0.1852 0.4115 0.087 Uiso 0.65 calc C 1 R .
H13B H 0.3886 0.0960 0.2896 0.087 Uiso 0.65 calc C 1 R .
H13C H 0.3800 0.1718 0.3214 0.087 Uiso 0.35 calc C 2 R .
H13D H 0.3907 0.0710 0.3702 0.087 Uiso 0.35 calc C 2 R .
C14 C 0.58893(16) 0.11146(19) 0.8096(4) 0.0563(8) Uani 1 d . . . .
H14 H 0.5925 0.0989 0.9607 0.068 Uiso 1 calc D . R .
C15 C 0.66254(15) 0.11761(17) 0.7295(4) 0.0464(7) Uani 1 d D . . .
C16 C 0.67449(15) 0.16323(18) 0.5399(4) 0.0515(7) Uani 1 d . . . .
H16 H 0.6337 0.1916 0.4547 0.062 Uiso 1 calc D . R .
C17 C 0.74572(16) 0.16731(19) 0.4751(4) 0.0533(7) Uani 1 d D . . .
H17 H 0.7523 0.1984 0.3481 0.064 Uiso 1 calc . . R .
C18 C 0.80685(15) 0.12530(17) 0.5989(4) 0.0477(7) Uani 1 d . . . .
C19 C 0.79618(16) 0.07931(19) 0.7868(4) 0.0540(7) Uani 1 d D . . .
H19 H 0.8369 0.0502 0.8704 0.065 Uiso 1 calc . . R .
C20 C 0.72557(16) 0.07644(19) 0.8505(4) 0.0534(7) Uani 1 d . . . .
H20 H 0.7196 0.0459 0.9790 0.064 Uiso 1 calc D . R .
C21 C 0.89516(18) 0.1757(3) 0.3683(5) 0.0790(10) Uani 1 d . . . .
H21A H 0.8657 0.1535 0.2338 0.118 Uiso 1 calc D . GR .
H21B H 0.9484 0.1718 0.3580 0.118 Uiso 1 calc . . GR .
H21C H 0.8819 0.2355 0.3882 0.118 Uiso 1 calc . . GR .
C9 C 0.3861(2) 0.0803(3) 0.6256(7) 0.0503(10) Uani 0.65 d D 1 . U
H9 H 0.3931 0.0180 0.6002 0.060 Uiso 0.65 calc D 1 R .
C9' C 0.3878(5) 0.1423(6) 0.6495(13) 0.053(2) Uani 0.35 d D 2 . U
H9' H 0.3827 0.2049 0.6755 0.064 Uiso 0.35 calc D 2 R .

loop_
_atom_site_aniso_label
_atom_site_aniso_U_11
_atom_site_aniso_U_22
_atom_site_aniso_U_33
_atom_site_aniso_U_23
_atom_site_aniso_U_13
_atom_site_aniso_U_12
O1 0.0457(12) 0.0776(15) 0.0704(12) 0.0086(11) 0.0130(10) 0.0061(11)
C1 0.061(2) 0.067(2) 0.0603(17) -0.0083(15) 0.0138(15) 0.0044(17)
C2 0.0485(19) 0.092(3) 0.077(2) -0.0121(19) 0.0009(16) -0.0125(18)
C3 0.0448(18) 0.105(3) 0.088(2) -0.004(2) 0.0197(18) -0.0002(19)
C4 0.071(2) 0.097(3) 0.072(2) -0.0144(19) 0.0241(19) 0.008(2)
C5 0.062(2) 0.076(2) 0.0666(18) -0.0133(17) 0.0088(16) -0.0076(18)
C6 0.0422(15) 0.0575(18) 0.0543(15) 0.0073(13) 0.0069(13) 0.0006(14)
C7 0.0524(19) 0.112(3) 0.0545(17) -0.0012(18) 0.0042(15) -0.0126(19)
C8 0.0504(19) 0.125(3) 0.0637(19) 0.012(2) 0.0148(16) 0.006(2)
C10 0.0534(18) 0.092(3) 0.0593(17) 0.0051(16) 0.0186(15) -0.0121(18)
C11 0.0499(17) 0.0560(18) 0.0487(14) 0.0008(12) 0.0140(13) -0.0063(14)
C12 0.0504(17) 0.073(2) 0.0590(16) 0.0165(15) 0.0133(14) 0.0079(16)
C13 0.0507(19) 0.102(3) 0.0659(19) 0.0210(18) 0.0107(16) 0.0027(18)
C14 0.0540(18) 0.071(2) 0.0446(14) 0.0051(13) 0.0086(13) -0.0095(16)
C15 0.0481(16) 0.0476(16) 0.0429(13) -0.0009(11) 0.0056(12) -0.0078(13)
C16 0.0432(15) 0.0571(18) 0.0527(15) 0.0104(13) 0.0032(12) 0.0003(14)
C17 0.0530(17) 0.0582(18) 0.0495(14) 0.0100(13) 0.0110(13) -0.0010(15)
C18 0.0425(15) 0.0476(16) 0.0530(15) -0.0056(12) 0.0074(13) -0.0026(13)
C19 0.0484(17) 0.0558(18) 0.0546(15) 0.0096(14) -0.0019(13) 0.0008(14)
C20 0.0533(17) 0.0577(18) 0.0469(14) 0.0117(13) 0.0003(13) -0.0079(15)
C21 0.063(2) 0.102(3) 0.077(2) 0.008(2) 0.0272(18) 0.001(2)
C9 0.048(3) 0.048(3) 0.056(2) 0.001(2) 0.013(2) -0.002(2)
C9' 0.038(4) 0.054(5) 0.066(5) -0.007(4) 0.005(4) -0.002(4)

loop_
_atom_type_symbol
_atom_type_description
_atom_type_scat_dispersion_real
_atom_type_scat_dispersion_imag
_atom_type_scat_source
C C 0.0033 0.0016 'International Tables Vol C Tables 4.2.6.8 and 6.1.1.4'
H H 0.0000 0.0000 'International Tables Vol C Tables 4.2.6.8 and 6.1.1.4'
O O 0.0106 0.0060 'International Tables Vol C Tables 4.2.6.8 and 6.1.1.4'

loop_
_geom_angle_atom_site_label_1
_geom_angle_atom_site_label_2
_geom_angle_atom_site_label_3
_geom_angle
_geom_angle_site_symmetry_1
_geom_angle_site_symmetry_3
C18 O1 C21 118.2(2) . .
C2 C1 H1 119.4 . .
C6 C1 H1 119.4 . .
C6 C1 C2 121.3(3) . .
C1 C2 H2 120.0 . .
C3 C2 C1 119.9(3) . .
C3 C2 H2 120.0 . .
C2 C3 H3 120.2 . .
C4 C3 C2 119.7(3) . .
C4 C3 H3 120.2 . .
C3 C4 H4 120.0 . .
C3 C4 C5 120.1(3) . .
C5 C4 H4 120.0 . .
C4 C5 H5 119.1 . .
C4 C5 C6 121.9(3) . .
C6 C5 H5 119.1 . .
C1 C6 C5 117.2(3) . .
C1 C6 C7 123.2(3) . .
C5 C6 C7 119.6(3) . .
C6 C7 H7 115.2 . .
C8 C7 C6 129.6(3) . .
C8 C7 H7 115.2 . .
C7 C8 H8A 112.5 . .
C7 C8 H8B 125.1 . .
C7 C8 C9 134.9(4) . .
C7 C8 C9' 109.8(4) . .
H8A C8 H8B 28.5 . .
C9 C8 H8A 112.5 . .
C9 C8 H8B 95.7 . .
C9 C8 C9' 35.0(3) . .
C9' C8 H8A 128.8 . .
C9' C8 H8B 125.1 . .
H10A C10 H10B 108.7 . .
H10A C10 H10C 37.6 . .
H10A C10 H10D 74.6 . .
H10B C10 H10C 134.5 . .
H10B C10 H10D 36.9 . .
H10C C10 H10D 108.9 . .
C11 C10 H10A 110.5 . .
C11 C10 H10B 110.5 . .
C11 C10 H10C 110.9 . .
C11 C10 H10D 110.9 . .
C9 C10 H10A 110.5 . .
C9 C10 H10B 110.5 . .
C9 C10 H10C 74.8 . .
C9 C10 H10D 137.7 . .
C9 C10 C11 106.3(3) . .
C9' C10 H10A 139.8 . .
C9' C10 H10B 75.8 . .
C9' C10 H10C 110.9 . .
C9' C10 H10D 110.9 . .
C9' C10 C11 104.5(4) . .
C9' C10 C9 38.5(4) . .
C12 C11 C10 106.8(2) . .
C14 C11 C10 124.5(2) . .
C14 C11 C12 128.7(2) . .
C11 C12 H12A 110.7 . .
C11 C12 H12B 110.7 . .
C11 C12 C13 105.3(2) . .
H12A C12 H12B 108.8 . .
C13 C12 H12A 110.7 . .
C13 C12 H12B 110.7 . .
C12 C13 H13A 110.3 . .
C12 C13 H13B 110.3 . .
C12 C13 H13C 111.3 . .
C12 C13 H13D 111.3 . .
H13A C13 H13B 108.5 . .
H13A C13 H13C 35.0 . .
H13A C13 H13D 133.9 . .
H13B C13 H13C 75.9 . .
H13B C13 H13D 37.1 . .
H13C C13 H13D 109.2 . .
C9 C13 C12 107.2(3) . .
C9 C13 H13A 110.3 . .
C9 C13 H13B 110.3 . .
C9 C13 H13C 135.6 . .
C9 C13 H13D 75.0 . .
C9' C13 C12 102.1(4) . .
C9' C13 H13A 77.9 . .
C9' C13 H13B 141.4 . .
C9' C13 H13C 111.3 . .
C9' C13 H13D 111.3 . .
C9' C13 C9 37.7(4) . .
C11 C14 H14 114.5 . .
C11 C14 C15 130.9(2) . .
C15 C14 H14 114.5 . .
C16 C15 C14 124.5(2) . .
C20 C15 C14 118.8(2) . .
C20 C15 C16 116.7(2) . .
C15 C16 H16 119.2 . .
C17 C16 C15 121.6(3) . .
C17 C16 H16 119.2 . .
C16 C17 H17 120.0 . .
C18 C17 C16 120.1(2) . .
C18 C17 H17 120.0 . .
O1 C18 C17 125.1(2) . .
O1 C18 C19 115.5(2) . .
C17 C18 C19 119.3(2) . .
C18 C19 H19 120.0 . .
C20 C19 C18 120.1(3) . .
C20 C19 H19 120.0 . .
C15 C20 H20 118.9 . .
C19 C20 C15 122.2(2) . .
C19 C20 H20 118.9 . .
O1 C21 H21A 109.5 . .
O1 C21 H21B 109.5 . .
O1 C21 H21C 109.5 . .
H21A C21 H21B 109.5 . .
H21A C21 H21C 109.5 . .
H21B C21 H21C 109.5 . .
C8 C9 C13 113.6(3) . .
C8 C9 H9 107.7 . .
C10 C9 C8 116.8(3) . .
C10 C9 C13 102.9(3) . .
C10 C9 H9 107.7 . .
C13 C9 H9 107.7 . .
C8 C9' H9' 109.1 . .
C10 C9' C8 111.9(6) . .
C10 C9' C13 109.8(6) . .
C10 C9' H9' 109.1 . .
C13 C9' C8 107.8(5) . .
C13 C9' H9' 109.1 . .

loop_
_geom_bond_atom_site_label_1
_geom_bond_atom_site_label_2
_geom_bond_distance
_geom_bond_site_symmetry_2
O1 C18 1.369(3) .
O1 C21 1.418(3) .
C1 H1 0.9300 .
C1 C2 1.383(4) .
C1 C6 1.374(4) .
C2 H2 0.9300 .
C2 C3 1.369(4) .
C3 H3 0.9300 .
C3 C4 1.354(4) .
C4 H4 0.9300 .
C4 C5 1.375(4) .
C5 H5 0.9300 .
C5 C6 1.375(4) .
C6 C7 1.476(4) .
C7 H7 0.9300 .
C7 C8 1.277(4) .
C8 H8A 0.9300 .
C8 H8B 0.9300 .
C8 C9 1.503(5) .
C8 C9' 1.661(9) .
C10 H10A 0.9700 .
C10 H10B 0.9700 .
C10 H10C 0.9700 .
C10 H10D 0.9700 .
C10 C11 1.510(4) .
C10 C9 1.495(5) .
C10 C9' 1.415(8) .
C11 C12 1.505(4) .
C11 C14 1.328(4) .
C12 H12A 0.9700 .
C12 H12B 0.9700 .
C12 C13 1.530(4) .
C13 H13A 0.9700 .
C13 H13B 0.9700 .
C13 H13C 0.9700 .
C13 H13D 0.9700 .
C13 C9 1.514(5) .
C13 C9' 1.461(9) .
C14 H14 0.9300 .
C14 C15 1.470(4) .
C15 C16 1.392(3) .
C15 C20 1.391(4) .
C16 H16 0.9300 .
C16 C17 1.386(4) .
C17 H17 0.9300 .
C17 C18 1.380(4) .
C18 C19 1.381(3) .
C19 H19 0.9300 .
C19 C20 1.372(4) .
C20 H20 0.9300 .
C21 H21A 0.9600 .
C21 H21B 0.9600 .
C21 H21C 0.9600 .
C9 H9 0.9800 .
C9' H9' 0.9800 .

loop_
_geom_torsion_atom_site_label_1
_geom_torsion_atom_site_label_2
_geom_torsion_atom_site_label_3
_geom_torsion_atom_site_label_4
_geom_torsion
_geom_torsion_site_symmetry_1
_geom_torsion_site_symmetry_2
_geom_torsion_site_symmetry_3
_geom_torsion_site_symmetry_4
O1 C18 C19 C20 178.4(2) . . . .
C1 C2 C3 C4 -0.3(5) . . . .
C1 C6 C7 C8 -1.5(6) . . . .
C2 C1 C6 C5 0.5(4) . . . .
C2 C1 C6 C7 179.1(3) . . . .
C2 C3 C4 C5 0.3(6) . . . .
C3 C4 C5 C6 0.1(6) . . . .
C4 C5 C6 C1 -0.5(5) . . . .
C4 C5 C6 C7 -179.1(3) . . . .
C5 C6 C7 C8 177.1(4) . . . .
C6 C1 C2 C3 -0.1(5) . . . .
C6 C7 C8 C9 -167.5(4) . . . .
C6 C7 C8 C9' 163.0(4) . . . .
C7 C8 C9 C10 4.1(7) . . . .
C7 C8 C9 C13 -115.4(5) . . . .
C7 C8 C9' C10 83.1(7) . . . .
C7 C8 C9' C13 -156.1(5) . . . .
C10 C11 C12 C13 -6.5(3) . . . .
C10 C11 C14 C15 177.3(3) . . . .
C11 C10 C9 C8 -159.2(3) . . . .
C11 C10 C9 C13 -34.1(4) . . . .
C11 C10 C9' C8 150.9(5) . . . .
C11 C10 C9' C13 31.3(7) . . . .
C11 C12 C13 C9 -14.7(4) . . . .
C11 C12 C13 C9' 23.9(5) . . . .
C11 C14 C15 C16 23.1(5) . . . .
C11 C14 C15 C20 -157.8(3) . . . .
C12 C11 C14 C15 0.3(5) . . . .
C12 C13 C9 C8 157.3(3) . . . .
C12 C13 C9 C10 30.1(4) . . . .
C12 C13 C9' C8 -157.2(4) . . . .
C12 C13 C9' C10 -35.0(7) . . . .
C14 C11 C12 C13 170.9(3) . . . .
C14 C15 C16 C17 179.2(3) . . . .
C14 C15 C20 C19 -179.9(3) . . . .
C15 C16 C17 C18 0.2(4) . . . .
C16 C15 C20 C19 -0.7(4) . . . .
C16 C17 C18 O1 -179.0(3) . . . .
C16 C17 C18 C19 0.1(4) . . . .
C17 C18 C19 C20 -0.7(4) . . . .
C18 C19 C20 C15 1.0(4) . . . .
C20 C15 C16 C17 0.0(4) . . . .
C21 O1 C18 C17 2.2(4) . . . .
C21 O1 C18 C19 -176.9(3) . . . .
C9 C8 C9' C10 -59.5(6) . . . .
C9 C8 C9' C13 61.3(6) . . . .
C9 C10 C11 C12 25.7(4) . . . .
C9 C10 C11 C14 -151.8(3) . . . .
C9 C10 C9' C8 52.9(6) . . . .
C9 C10 C9' C13 -66.7(7) . . . .
C9 C13 C9' C8 -54.7(5) . . . .
C9 C13 C9' C10 67.5(7) . . . .
C9' C8 C9 C10 57.9(6) . . . .
C9' C8 C9 C13 -61.6(6) . . . .
C9' C10 C11 C12 -14.2(5) . . . .
C9' C10 C11 C14 168.2(5) . . . .
C9' C10 C9 C8 -66.3(7) . . . .
C9' C10 C9 C13 58.8(6) . . . .
C9' C13 C9 C8 69.6(6) . . . .
C9' C13 C9 C10 -57.5(6) . . . .
